data_7151577
loop_
_publ_author_name
'Vogensen, Stine B.'
'Greenwood, Jeremy R.'
'Varming, Annemarie R.'
'Brehm, Lotte'
'Pickering, Darryl S.'
'Nielsen, Birgitte'
'Liljefors, Tommy'
'Clausen, Rasmus P.'
'Johansen, Tommy N.'
'Krogsgaard-Larsen, Povl'

_publ_section_title
;
 A stereochemical anomaly: the cyclised (R)-AMPA analogue
 (R)-3-hydroxy-4,5,6,7-tetrahydroisoxazolo[5,4-c]pyridine-5-carboxylic
 acid [(R)-5-HPCA] resembles (S)-AMPA at glutamate receptors.
;
_journal_issue 2
_journal_name_full 'Organic &amp; biomolecular chemistry'
_journal_page_first 206
_journal_page_last 213
_journal_paper_doi 10.1039/b310450h
_journal_volume 2
_journal_year 2004
_chemical_absolute_configuration syn
_chemical_formula_moiety ' C7 H10 N2 O5 '
_chemical_formula_sum 'C7 H10 N2 O5'
_chemical_formula_weight 202.17
_chemical_name_common
;
(S)-(-)-3-Hydroxy-4,5,6,7-tetrahydroisoxazolo(5,4-c)-pyridine-
5-carboxylic acid ((S)-(-)-5-HPCA)
;
_chemical_name_systematic
;
(S)-(-)-3-Hydroxy-4,5,6,7-tetrahydroisoxazolo[5,4-c]-
pyridine-5-carboxylic acid [(S)-(-)-5-HPCA]
;
_space_group_IT_number 4
_symmetry_cell_setting monoclinic
_symmetry_space_group_name_Hall 'P 2yb'
_symmetry_space_group_name_H-M 'P 1 21 1'
_cell_angle_alpha 90
_cell_angle_beta 99.437(14)
_cell_angle_gamma 90
_cell_formula_units_Z 2
_cell_length_a 6.9444(11)
_cell_length_b 6.4862(10)
_cell_length_c 9.160(2)
_cell_volume 407.01(13)
_diffrn_ambient_temperature 110.0(5)
_diffrn_radiation_type 'Cu K\a'
_diffrn_radiation_wavelength 1.5418
_diffrn_reflns_limit_h_max 8
_diffrn_reflns_limit_h_min 0
_diffrn_reflns_limit_k_max 8
_diffrn_reflns_limit_k_min -8
_diffrn_reflns_limit_l_max 11
_diffrn_reflns_limit_l_min -11
_exptl_absorpt_coefficient_mu 1.229
_exptl_crystal_colour ' colourless '
_exptl_crystal_density_diffrn 1.650
_exptl_crystal_description ' plate shape '
_exptl_crystal_F_000 212.000
_exptl_crystal_size_max 0.35
_exptl_crystal_size_mid 0.15
_exptl_crystal_size_min 0.05
_refine_diff_density_max 0.32
_refine_diff_density_min -0.26
_refine_ls_abs_structure_details 'Flack, 0 Friedel-pairs'
_refine_ls_abs_structure_Flack 0.02(14)
_refine_ls_extinction_method None
_refine_ls_goodness_of_fit_ref 1.0663
_refine_ls_number_parameters 158
_refine_ls_number_reflns 1625
_refine_ls_R_factor_all 0.0219
_refine_ls_R_factor_gt 0.0207
_refine_ls_shift/su_max 0.000588
_refine_ls_structure_factor_coef F
_refine_ls_weighting_details
;
Method = SHELXL 97 (Sheldrick, 1997)
W = q / [Sigma^2(F*)+(P(1)p)^2+P(2)p+P(4)+P(5)Sin(theta) ]

0.594E-02 0.563E-02 0.00 0.00 0.00 0.333
;
_refine_ls_weighting_scheme calc
_refine_ls_wR_factor_all 0.0305
_refine_ls_wR_factor_gt 0.0287
_refine_ls_wR_factor_ref 0.0287
_reflns_number_gt 1625
_reflns_threshold_expression I>3.00u(I)
_cod_data_source_file b310450h.txt
_cod_data_source_block 5-HPCA_monohydrate
_cod_depositor_comments
;
The following automatic conversions were performed:
'_symmetry_cell_setting' value 'Monoclinic' changed to 'monoclinic'
according to '/home/saulius/struct/CIF-dictionaries/cif_core.dic'
dictionary named 'cif_core.dic' version 2.4.1 from 2010-06-29.

Automatic conversion script
Id: cif_fix_enum 1527 2010-12-29 10:47:43Z saulius 
;
_cod_original_sg_symbol_H-M 'P 1 21 1 '
_cod_original_formula_sum ' C7 H10 N2 O5 '
_cod_database_code 7151577

loop_
_symmetry_equiv_pos_as_xyz
x,y,z
-x,y+1/2,-z

loop_
_atom_site_label
_atom_site_type_symbol
_atom_site_fract_x
_atom_site_fract_y
_atom_site_fract_z
_atom_site_U_iso_or_equiv
_atom_site_occupancy
_atom_site_adp_type
_atom_site_attached_hydrogens
O1 O 0.69331(13) 0.88378(17) 1.02214(9) 0.0196 1.0000 Uani .
N2 N 0.71383(15) 0.7428(2) 1.14293(11) 0.0195 1.0000 Uani .
C3 C 0.75274(18) 0.5628(2) 1.08767(13) 0.0164 1.0000 Uani .
C4 C 0.79080(17) 0.4208(2) 0.81835(13) 0.0158 1.0000 Uani .
C5 C 0.82448(17) 0.53604(19) 0.67816(13) 0.0144 1.0000 Uani .
N6 N 0.67756(15) 0.70663(18) 0.64386(11) 0.0143 1.0000 Uani .
C7 C 0.70558(18) 0.8766(2) 0.75512(13) 0.0164 1.0000 Uani .
C8 C 0.72299(17) 0.7760(2) 0.90232(13) 0.0157 1.0000 Uani .
C9 C 0.76076(17) 0.5764(2) 0.93290(13) 0.0146 1.0000 Uani .
C10 C 0.81260(17) 0.3963(2) 0.54158(13) 0.0155 1.0000 Uani .
O11 O 0.91061(13) 0.23495(17) 0.5564(1) 0.0209 1.0000 Uani .
O12 O 0.70510(13) 0.45917(17) 0.4255(1) 0.0185 1.0000 Uani .
O3 O 0.78198(14) 0.39194(18) 1.1676(1) 0.0208 1.0000 Uani .
OW O 0.66507(13) 0.96336(16) 1.3966(1) 0.0170 1.0000 Uani .
H41 H 0.670(3) 0.330(3) 0.7998(18) 0.0190 1.0000 Uiso .
H42 H 0.907(2) 0.332(3) 0.8530(18) 0.0190 1.0000 Uiso .
H5 H 0.949(2) 0.599(2) 0.6929(17) 0.0170 1.0000 Uiso .
H71 H 0.820(2) 0.954(3) 0.7401(18) 0.0190 1.0000 Uiso .
H72 H 0.590(2) 0.967(3) 0.7416(17) 0.0190 1.0000 Uiso .
H61 H 0.680(2) 0.762(2) 0.5518(19) 0.0170 1.0000 Uiso .
H62 H 0.553(2) 0.651(2) 0.6387(17) 0.0170 1.0000 Uiso .
H3 H 0.759(3) 0.412(3) 1.268(2) 0.0310 1.0000 Uiso .
HW1 H 0.690(3) 0.892(3) 1.324(2) 0.0260 1.0000 Uiso .
HW2 H 0.769(3) 1.060(3) 1.432(2) 0.0260 1.0000 Uiso .

loop_
_atom_site_aniso_label
_atom_site_aniso_U_11
_atom_site_aniso_U_22
_atom_site_aniso_U_33
_atom_site_aniso_U_23
_atom_site_aniso_U_13
_atom_site_aniso_U_12
O1 0.0270(5) 0.0190(4) 0.0129(4) -0.0025(4) 0.0040(3) 0.0035(4)
N2 0.0246(5) 0.0219(6) 0.0127(5) 0.0003(4) 0.0048(4) 0.0033(4)
C3 0.0150(5) 0.0217(6) 0.0131(5) -0.0004(5) 0.0034(4) 0.0011(5)
C4 0.0203(6) 0.0156(6) 0.0123(5) -0.0010(4) 0.0050(4) 0.0021(5)
C5 0.0146(6) 0.0163(6) 0.0128(5) -0.0007(5) 0.0035(4) 0.0003(5)
N6 0.0168(5) 0.0149(5) 0.0115(5) 0.0001(4) 0.0025(4) -0.0004(4)
C7 0.0191(6) 0.0151(5) 0.0147(5) -0.0008(5) 0.0023(4) -0.0004(5)
C8 0.0162(5) 0.0193(6) 0.0123(5) -0.0027(5) 0.0040(4) 0.0003(5)
C9 0.0141(5) 0.0174(6) 0.0129(5) -0.0005(5) 0.0039(4) 0.0003(4)
C10 0.0154(5) 0.0185(6) 0.0139(5) -0.0012(5) 0.0060(4) -0.0025(5)
O11 0.0231(4) 0.0210(5) 0.0186(4) -0.0043(4) 0.0030(3) 0.0036(4)
O12 0.0212(4) 0.0223(4) 0.0124(4) -0.0006(4) 0.0036(3) 0.0004(4)
O3 0.0290(5) 0.0211(5) 0.0134(4) 0.0017(3) 0.0072(3) 0.0043(4)
OW 0.0186(4) 0.0185(4) 0.0150(4) -0.0026(3) 0.0058(3) 0.0005(4)

loop_
_atom_type_symbol
_atom_type_scat_dispersion_real
_atom_type_scat_dispersion_imag
_atom_type_scat_Cromer_Mann_a1
_atom_type_scat_Cromer_Mann_b1
_atom_type_scat_Cromer_Mann_a2
_atom_type_scat_Cromer_Mann_b2
_atom_type_scat_Cromer_Mann_a3
_atom_type_scat_Cromer_Mann_b3
_atom_type_scat_Cromer_Mann_a4
_atom_type_scat_Cromer_Mann_b4
_atom_type_scat_Cromer_Mann_c
_atom_type_scat_source
'C   ' 0.0181 0.0091 2.3100 20.8439 1.0200 10.2075 1.5886 0.5687 0.8650 51.6512 0.2156 International_Tables_Vol_IV_Table_2.2B
'H   ' 0.0000 0.0000 0.4930 10.5109 0.3229 26.1257 0.1402 3.1424 0.0408 57.7998 0.0030 International_Tables_Vol_IV_Table_2.2B
'N   ' 0.0311 0.0180 12.2126 0.0057 3.1322 9.8933 2.0125 28.9975 1.1663 0.5826 -11.5290 International_Tables_Vol_IV_Table_2.2B
'O   ' 0.0492 0.0322 3.0485 13.2771 2.2868 5.7011 1.5463 0.3239 0.8670 32.9089 0.2508 International_Tables_Vol_IV_Table_2.2B

loop_
_geom_angle_atom_site_label_1
_geom_angle_site_symmetry_1
_geom_angle_atom_site_label_2
_geom_angle_site_symmetry_2
_geom_angle_atom_site_label_3
_geom_angle_site_symmetry_3
_geom_angle
_geom_angle_publ_flag
N2 . O1 . C8 . 106.9(1) yes
O1 . N2 . C3 . 105.72(9) yes
N2 . C3 . C9 . 111.69(12) yes
N2 . C3 . O3 . 123.44(11) yes
C9 . C3 . O3 . 124.88(12) yes
C5 . C4 . C9 . 108.4(1) yes
C5 . C4 . H41 . 112.2(9) no
C9 . C4 . H41 . 107.7(10) no
C5 . C4 . H42 . 108.6(10) no
C9 . C4 . H42 . 111.3(9) no
H41 . C4 . H42 . 108.6(13) no
C4 . C5 . N6 . 109.98(9) yes
C4 . C5 . C10 . 113.5(1) yes
N6 . C5 . C10 . 108.68(9) yes
C4 . C5 . H5 . 110.5(9) no
N6 . C5 . H5 . 106.8(10) no
C10 . C5 . H5 . 107.1(9) no
C5 . N6 . C7 . 113.2(1) yes
C5 . N6 . H61 . 111.4(10) no
C7 . N6 . H61 . 108.5(10) no
C5 . N6 . H62 . 108.5(10) no
C7 . N6 . H62 . 109.8(10) no
H61 . N6 . H62 . 105.3(13) no
N6 . C7 . C8 . 106.1(1) yes
N6 . C7 . H71 . 107.7(10) no
C8 . C7 . H71 . 114.2(10) no
N6 . C7 . H72 . 110.0(9) no
C8 . C7 . H72 . 108.7(9) no
H71 . C7 . H72 . 110.1(13) no
O1 . C8 . C7 . 120.78(11) yes
O1 . C8 . C9 . 112.5(1) yes
C7 . C8 . C9 . 126.72(11) yes
C3 . C9 . C4 . 133.34(11) yes
C3 . C9 . C8 . 103.21(11) yes
C4 . C9 . C8 . 123.37(11) yes
C5 . C10 . O11 . 116.9(1) yes
C5 . C10 . O12 . 116.15(11) yes
O11 . C10 . O12 . 126.95(12) yes
C3 . O3 . H3 . 112.1(12) no
HW1 . OW . HW2 . 112.4(15) no

loop_
_geom_bond_atom_site_label_1
_geom_bond_site_symmetry_1
_geom_bond_atom_site_label_2
_geom_bond_site_symmetry_2
_geom_bond_distance
_geom_bond_publ_flag
O1 . N2 . 1.4242(14) yes
O1 . C8 . 1.3454(14) yes
N2 . C3 . 1.3183(18) yes
C3 . C9 . 1.4306(15) yes
C3 . O3 . 1.3255(17) yes
C4 . C5 . 1.5365(15) yes
C4 . C9 . 1.4951(15) yes
C4 . H41 . 1.015(17) no
C4 . H42 . 0.999(17) no
C5 . N6 . 1.5029(15) yes
C5 . C10 . 1.5363(16) yes
C5 . H5 . 0.947(16) no
N6 . C7 . 1.4924(16) yes
N6 . H61 . 0.920(17) no
N6 . H62 . 0.935(17) no
C7 . C8 . 1.4850(16) yes
C7 . H71 . 0.966(16) no
C7 . H72 . 0.983(16) no
C8 . C9 . 1.3412(18) yes
C10 . O11 . 1.2435(16) yes
C10 . O12 . 1.2628(15) yes
O3 . H3 . 0.97(2) no
OW . HW1 . 0.85(2) no
OW . HW2 . 0.971(19) no

loop_
_geom_torsion_atom_site_label_1
_geom_torsion_atom_site_label_2
_geom_torsion_atom_site_label_3
_geom_torsion_atom_site_label_4
_geom_torsion
_geom_torsion_site_symmetry_1
_geom_torsion_site_symmetry_2
_geom_torsion_site_symmetry_3
_geom_torsion_site_symmetry_4
_geom_torsion_publ_flag
C8 O1 N2 C3 -0.33(13) . . . . ?
O1 N2 C3 O3 179.88(11) . . . . ?
O1 N2 C3 C9 0.38(14) . . . . ?
C9 C4 C5 N6 -45.37(13) . . . . ?
C9 C4 C5 C10 -167.34(10) . . . . ?
C4 C5 N6 C7 67.91(13) . . . . ?
C10 C5 N6 C7 -167.32(10) . . . . ?
C5 N6 C7 C8 -49.49(13) . . . . ?
N2 O1 C8 C9 0.17(14) . . . . ?
N2 O1 C8 C7 177.97(10) . . . . ?
N6 C7 C8 C9 16.82(17) . . . . ?
N6 C7 C8 O1 -160.65(11) . . . . ?
C7 C8 C9 C3 -177.60(12) . . . . ?
O1 C8 C9 C3 0.04 . . . . ?
O1 C8 C9 C4 177.31(11) . . . . ?
C7 C8 C9 C4 -0.3(2) . . . . ?
N2 C3 C9 C8 -0.28(14) . . . . ?
O3 C3 C9 C8 -179.78(12) . . . . ?
N2 C3 C9 C4 -177.13(13) . . . . ?
O3 C3 C9 C4 3.4(2) . . . . ?
C5 C4 C9 C8 14.66(16) . . . . ?
C5 C4 C9 C3 -169.02(13) . . . . ?
N6 C5 C10 O11 -172.74(11) . . . . ?
C4 C5 C10 O11 -50.06(15) . . . . ?
N6 C5 C10 O12 7.88(15) . . . . ?
C4 C5 C10 O12 130.56(12) . . . . ?
N2 C3 O3 H3 5.6(13) . . . . ?

loop_
_cod_related_entry_id
_cod_related_entry_database
_cod_related_entry_code
1 ChemSpider 21189001
